data_4125874
loop_
_publ_author_name
'Zheng, Yu'
'Tan, Yuqi'
'Harms, Klaus'
'Marsch, Michael'
'Riedel, Radostan'
'Zhang, Lilu'
'Meggers, Eric'

_publ_section_title
;
 Octahedral Ruthenium Complex with Exclusive Metal-Centered Chirality for
 Highly Effective Asymmetric Catalysis.
;
_journal_issue 12
_journal_name_full 'Journal of the American Chemical Society'
_journal_page_first 4322
_journal_page_last 4325
_journal_paper_doi 10.1021/jacs.7b01098
_journal_volume 139
_journal_year 2017
_chemical_absolute_configuration ad
_chemical_formula_moiety 'C60 H58 N6 P2 Ru, 2(F6 P)'
_chemical_formula_sum 'C60 H58 F12 N6 P4 Ru'
_chemical_formula_weight 1316.07
_chemical_name_common z1056
_space_group_crystal_system monoclinic
_space_group_IT_number 4
_space_group_name_Hall 'P 2yb'
_space_group_name_H-M_alt 'P 1 21 1'
_symmetry_space_group_name_Hall 'P 2yb'
_symmetry_space_group_name_H-M 'P 1 21 1'
_atom_sites_solution_hydrogens geom
_atom_sites_solution_primary dual
_atom_sites_solution_secondary difmap
_audit_creation_method SHELXL-2016/6
_cell_angle_alpha 90
_cell_angle_beta 103.244(2)
_cell_angle_gamma 90
_cell_formula_units_Z 2
_cell_length_a 14.2760(6)
_cell_length_b 15.7178(7)
_cell_length_c 14.3256(6)
_cell_measurement_reflns_used 9151
_cell_measurement_temperature 110(2)
_cell_measurement_theta_max 27.4628
_cell_measurement_theta_min 2.6348
_cell_volume 3129.0(2)
_computing_cell_refinement 'SAINT V8.37A (Bruker AXS Inc., 2015)'
_computing_data_collection 'APEX3 (Bruker AXS Inc., 2015)'
_computing_data_reduction 'SAINT V8.37A (Bruker AXS Inc., 2015)'
_computing_molecular_graphics 'DIAMOND (Crystal Impact)'
_computing_structure_refinement 'SHELXL-2016/6 (Sheldrick, 2016)'
_computing_structure_solution 'XT V2014/1 (Bruker AXS Inc., 2014)'
_diffrn_ambient_temperature 110(2)
_diffrn_detector_area_resol_mean 7.9
_diffrn_measured_fraction_theta_full 0.999
_diffrn_measured_fraction_theta_max 0.999
_diffrn_measurement_device_type 'Bruker D8 QUEST area detector'
_diffrn_measurement_method '\w and \f scans'
_diffrn_radiation_type MoK\a
_diffrn_radiation_wavelength 0.71073
_diffrn_reflns_av_R_equivalents 0.0431
_diffrn_reflns_av_unetI/netI 0.0386
_diffrn_reflns_Laue_measured_fraction_full 0.999
_diffrn_reflns_Laue_measured_fraction_max 0.999
_diffrn_reflns_limit_h_max 18
_diffrn_reflns_limit_h_min -18
_diffrn_reflns_limit_k_max 20
_diffrn_reflns_limit_k_min -20
_diffrn_reflns_limit_l_max 18
_diffrn_reflns_limit_l_min -18
_diffrn_reflns_number 71723
_diffrn_reflns_point_group_measured_fraction_full 0.999
_diffrn_reflns_point_group_measured_fraction_max 0.999
_diffrn_reflns_theta_full 25.242
_diffrn_reflns_theta_max 27.546
_diffrn_reflns_theta_min 2.231
_diffrn_source 'microfocus sealed X-ray tube'
_exptl_absorpt_coefficient_mu 0.431
_exptl_absorpt_correction_T_max 0.94
_exptl_absorpt_correction_T_min 0.89
_exptl_absorpt_correction_type multi-scan
_exptl_absorpt_process_details ' '
_exptl_crystal_colour colourless
_exptl_crystal_density_diffrn 1.397
_exptl_crystal_density_method 'not measured'
_exptl_crystal_description plate
_exptl_crystal_F_000 1344
_exptl_crystal_size_max 0.31
_exptl_crystal_size_mid 0.30
_exptl_crystal_size_min 0.14
_refine_diff_density_max 0.343
_refine_diff_density_min -0.343
_refine_diff_density_rms 0.047
_refine_ls_abs_structure_details
; 
 Flack x determined using 5817 quotients [(I+)-(I-)]/[(I+)+(I-)] 
 (Parsons, Flack and Wagner, Acta Cryst. B69 (2013) 249-259). 
;
_refine_ls_abs_structure_Flack -0.023(6)
_refine_ls_extinction_coef 0.0009(2)
_refine_ls_extinction_expression Fc^*^=kFc[1+0.001xFc^2^\l^3^/sin(2\q)]^-1/4^
_refine_ls_extinction_method 'SHELXL-2016/6 (Sheldrick 2016)'
_refine_ls_goodness_of_fit_ref 1.023
_refine_ls_hydrogen_treatment constr
_refine_ls_matrix_type full
_refine_ls_number_parameters 810
_refine_ls_number_reflns 14432
_refine_ls_number_restraints 280
_refine_ls_restrained_S_all 1.023
_refine_ls_R_factor_all 0.0339
_refine_ls_R_factor_gt 0.0278
_refine_ls_shift/su_max 0.032
_refine_ls_shift/su_mean 0.000
_refine_ls_structure_factor_coef Fsqd
_refine_ls_weighting_details 'w=1/[\s^2^(Fo^2^)+(0.0255P)^2^+0.5157P] where P=(Fo^2^+2Fc^2^)/3'
_refine_ls_weighting_scheme calc
_refine_ls_wR_factor_gt 0.0547
_refine_ls_wR_factor_ref 0.0563
_reflns_Friedel_coverage 0.929
_reflns_Friedel_fraction_full 0.999
_reflns_Friedel_fraction_max 0.999
_reflns_number_gt 13176
_reflns_number_total 14432
_reflns_threshold_expression 'I > 2\s(I)'
_cod_data_source_file ja7b01098_si_003.cif
_cod_data_source_block z1056_0m_sq
_cod_depositor_comments
;
The following automatic conversions were performed:

'_exptl_absorpt_correction_type' value 'Multi-Scan' changed to
'multi-scan' according to
/home/data/users/saulius/crontab/automatic-downloads/rss-feeds/ACS/lib/dictionaries/cif_core.dic
dictionary named 'cif_core.dic' version 2.4.2 from 2011-04-26.

Automatic conversion script
Id: cif_fix_values 4973 2017-02-22 13:04:09Z antanas 

 Adding full bibliography for 4125873--4125874.cif.
;
_cod_database_code 4125874
_shelx_shelxl_version_number 2016/6
_shelx_space_group_comment
; 
The symmetry employed for this shelxl refinement is uniquely defined 
by the following loop, which should always be used as a source of 
symmetry information in preference to the above space-group names. 
They are only intended as comments. 
;
_shelx_estimated_absorpt_t_min 0.878
_shelx_estimated_absorpt_t_max 0.942

loop_
_space_group_symop_operation_xyz
'x, y, z'
'-x, y+1/2, -z'

loop_
_atom_site_label
_atom_site_type_symbol
_atom_site_fract_x
_atom_site_fract_y
_atom_site_fract_z
_atom_site_U_iso_or_equiv
_atom_site_adp_type
_atom_site_occupancy
_atom_site_site_symmetry_order
_atom_site_calc_flag
_atom_site_refinement_flags_posn
_atom_site_refinement_flags_adp
_atom_site_refinement_flags_occupancy
_atom_site_disorder_assembly
_atom_site_disorder_group
Ru1 Ru 0.29046(2) 0.60806(2) 0.70856(2) 0.01434(6) Uani 1 1 d . . . . .
P1 P 0.18353(6) 0.71661(5) 0.62625(6) 0.01750(18) Uani 1 1 d . . . . .
P2 P 0.38985(5) 0.66569(5) 0.60544(5) 0.01634(16) Uani 1 1 d . . . . .
C1 C 0.3953(2) 0.52534(19) 0.7710(2) 0.0158(6) Uani 1 1 d . . . . .
N2 N 0.42420(16) 0.44280(15) 0.76719(16) 0.0157(5) Uani 1 1 d . . . . .
C3 C 0.5098(2) 0.4283(2) 0.8363(2) 0.0215(6) Uani 1 1 d . . . . .
H3 H 0.543898 0.376043 0.847469 0.026 Uiso 1 1 calc R U . . .
C4 C 0.5349(2) 0.50114(19) 0.8834(2) 0.0204(6) Uani 1 1 d . . . . .
H4 H 0.589817 0.510812 0.933905 0.025 Uiso 1 1 calc R U . . .
N5 N 0.46446(17) 0.55974(16) 0.84368(17) 0.0152(5) Uani 1 1 d . . . . .
C6 C 0.4543(2) 0.6438(2) 0.8701(2) 0.0170(6) Uani 1 1 d . . . . .
N7 N 0.37519(17) 0.68284(15) 0.81761(17) 0.0169(5) Uani 1 1 d . . . . .
C8 C 0.3575(2) 0.76281(19) 0.8439(2) 0.0204(6) Uani 1 1 d . . . . .
H8 H 0.301366 0.790915 0.809124 0.025 Uiso 1 1 calc R U . . .
C9 C 0.4167(2) 0.8054(2) 0.9183(2) 0.0252(7) Uani 1 1 d . . . . .
H9 H 0.401781 0.861726 0.934169 0.030 Uiso 1 1 calc R U . . .
C10 C 0.4985(2) 0.7648(2) 0.9699(2) 0.0259(7) Uani 1 1 d . . . . .
H10 H 0.541007 0.793444 1.020988 0.031 Uiso 1 1 calc R U . . .
C11 C 0.5178(2) 0.68284(19) 0.9466(2) 0.0206(6) Uani 1 1 d . . . . .
H11 H 0.572929 0.653546 0.981756 0.025 Uiso 1 1 calc R U . . .
C12 C 0.37856(19) 0.37734(18) 0.7001(2) 0.0169(6) Uani 1 1 d . . . . .
C13 C 0.4117(2) 0.36371(19) 0.6178(2) 0.0186(6) Uani 1 1 d . . . . .
C14 C 0.3666(2) 0.30078(19) 0.5542(2) 0.0223(7) Uani 1 1 d . . . . .
H14 H 0.388240 0.291039 0.497154 0.027 Uiso 1 1 calc R U . . .
C15 C 0.2919(2) 0.2525(2) 0.5712(2) 0.0256(7) Uani 1 1 d . . . . .
C16 C 0.2641(2) 0.2650(2) 0.6572(2) 0.0246(7) Uani 1 1 d . . . . .
H16 H 0.214590 0.230202 0.671061 0.030 Uiso 1 1 calc R U . . .
C17 C 0.3060(2) 0.32641(19) 0.7235(2) 0.0203(6) Uani 1 1 d . . . . .
C18 C 0.4943(2) 0.4131(2) 0.5963(2) 0.0233(7) Uani 1 1 d . . . . .
H18A H 0.490730 0.411487 0.527209 0.035 Uiso 1 1 calc R U . . .
H18B H 0.555090 0.387708 0.630790 0.035 Uiso 1 1 calc R U . . .
H18C H 0.490850 0.472208 0.616907 0.035 Uiso 1 1 calc R U . . .
C19 C 0.2407(2) 0.1878(2) 0.5000(3) 0.0369(9) Uani 1 1 d . . . . .
H19A H 0.171924 0.201538 0.481779 0.055 Uiso 1 1 calc R U . . .
H19B H 0.249207 0.131049 0.529057 0.055 Uiso 1 1 calc R U . . .
H19C H 0.267506 0.188717 0.442897 0.055 Uiso 1 1 calc R U . . .
C20 C 0.2738(2) 0.3356(2) 0.8154(2) 0.0280(7) Uani 1 1 d . . . . .
H20A H 0.226724 0.291107 0.819243 0.042 Uiso 1 1 calc R U . . .
H20B H 0.244065 0.391617 0.817269 0.042 Uiso 1 1 calc R U . . .
H20C H 0.329367 0.330159 0.869693 0.042 Uiso 1 1 calc R U . . .
C21 C 0.2593(2) 0.80221(18) 0.5970(2) 0.0201(6) Uani 1 1 d . . . . .
H21A H 0.219031 0.844299 0.554377 0.024 Uiso 1 1 calc R U . . .
H21B H 0.292805 0.831703 0.656361 0.024 Uiso 1 1 calc R U . . .
C22 C 0.3329(2) 0.76315(19) 0.5469(2) 0.0208(6) Uani 1 1 d . . . . .
H22A H 0.383566 0.805747 0.545302 0.025 Uiso 1 1 calc R U . . .
H22B H 0.300440 0.749667 0.479738 0.025 Uiso 1 1 calc R U . . .
C23 C 0.0947(2) 0.7713(2) 0.6784(2) 0.0222(7) Uani 1 1 d . . . . .
C24 C 0.0172(2) 0.7250(2) 0.6977(2) 0.0284(7) Uani 1 1 d . . . . .
H24 H 0.013645 0.665398 0.686309 0.034 Uiso 1 1 calc R U . . .
C25 C -0.0538(2) 0.7644(3) 0.7329(2) 0.0354(8) Uani 1 1 d . . . . .
H25 H -0.106256 0.732255 0.744702 0.042 Uiso 1 1 calc R U . . .
C26 C -0.0486(3) 0.8511(3) 0.7509(3) 0.0402(9) Uani 1 1 d . . . . .
H26 H -0.097495 0.878529 0.774898 0.048 Uiso 1 1 calc R U . . .
C27 C 0.0274(3) 0.8971(2) 0.7339(2) 0.0369(9) Uani 1 1 d . . . . .
H27 H 0.031376 0.956315 0.747461 0.044 Uiso 1 1 calc R U . . .
C28 C 0.0988(2) 0.8583(2) 0.6972(2) 0.0287(7) Uani 1 1 d . . . . .
H28 H 0.150440 0.891263 0.684895 0.034 Uiso 1 1 calc R U . . .
C29 C 0.10587(19) 0.68952(19) 0.5083(2) 0.0191(6) Uani 1 1 d . . . . .
C30 C 0.1083(2) 0.73528(19) 0.4258(2) 0.0228(7) Uani 1 1 d . . . . .
H30 H 0.153530 0.780141 0.428821 0.027 Uiso 1 1 calc R U . . .
C31 C 0.0451(2) 0.7160(2) 0.3386(2) 0.0298(8) Uani 1 1 d . . . . .
H31 H 0.048023 0.747412 0.282668 0.036 Uiso 1 1 calc R U . . .
C32 C -0.0215(2) 0.6518(2) 0.3331(2) 0.0330(8) Uani 1 1 d . . . . .
H32 H -0.064553 0.639255 0.273674 0.040 Uiso 1 1 calc R U . . .
C33 C -0.02557(18) 0.6054(3) 0.4144(2) 0.0271(6) Uani 1 1 d . . . . .
H33 H -0.071609 0.561222 0.410937 0.032 Uiso 1 1 calc R U . . .
C34 C 0.03796(19) 0.62398(19) 0.5009(2) 0.0228(7) Uani 1 1 d . . . . .
H34 H 0.035352 0.591578 0.556213 0.027 Uiso 1 1 calc R U . . .
C35 C 0.42115(18) 0.6150(2) 0.50087(18) 0.0188(6) Uani 1 1 d . . . . .
C36 C 0.3455(2) 0.58498(18) 0.4277(2) 0.0221(7) Uani 1 1 d . . . . .
H36 H 0.280840 0.595335 0.431306 0.027 Uiso 1 1 calc R U . . .
C37 C 0.3636(2) 0.5406(2) 0.3505(2) 0.0274(7) Uani 1 1 d . . . . .
H37 H 0.311678 0.519289 0.302406 0.033 Uiso 1 1 calc R U . . .
C38 C 0.4575(2) 0.5273(2) 0.3433(2) 0.0266(7) Uani 1 1 d . . . . .
H38 H 0.470095 0.495601 0.290989 0.032 Uiso 1 1 calc R U . . .
C39 C 0.5332(2) 0.5600(2) 0.4122(2) 0.0245(7) Uani 1 1 d . . . . .
H39 H 0.597578 0.553029 0.405833 0.029 Uiso 1 1 calc R U . . .
C40 C 0.51449(18) 0.6028(2) 0.49043(18) 0.0206(6) Uani 1 1 d . . . . .
H40 H 0.566720 0.624421 0.538006 0.025 Uiso 1 1 calc R U . . .
C41 C 0.50643(19) 0.70192(19) 0.6775(2) 0.0176(6) Uani 1 1 d . . . . .
C42 C 0.57928(19) 0.64331(19) 0.7122(2) 0.0185(6) Uani 1 1 d . . . . .
H42 H 0.568945 0.584810 0.696519 0.022 Uiso 1 1 calc R U . . .
C43 C 0.6666(2) 0.6691(2) 0.7693(2) 0.0243(7) Uani 1 1 d . . . . .
H43 H 0.716398 0.628726 0.790731 0.029 Uiso 1 1 calc R U . . .
C44 C 0.6810(2) 0.7536(2) 0.7951(2) 0.0299(8) Uani 1 1 d . . . . .
H44 H 0.740565 0.771298 0.834789 0.036 Uiso 1 1 calc R U . . .
C45 C 0.6089(2) 0.8122(2) 0.7633(2) 0.0294(7) Uani 1 1 d . . . . .
H45 H 0.618906 0.870112 0.781701 0.035 Uiso 1 1 calc R U . . .
C46 C 0.5221(2) 0.7873(2) 0.7046(2) 0.0248(7) Uani 1 1 d . . . . .
H46 H 0.473059 0.828228 0.682689 0.030 Uiso 1 1 calc R U . . .
C1' C 0.2027(2) 0.57544(19) 0.7965(2) 0.0195(6) Uani 1 1 d . . . . .
N2' N 0.18607(16) 0.59036(17) 0.88504(17) 0.0240(6) Uani 1 1 d . . . . .
C3' C 0.1040(2) 0.5466(3) 0.8962(2) 0.0365(9) Uani 1 1 d . . . . .
H3' H 0.077859 0.547589 0.951510 0.044 Uiso 1 1 calc R U . . .
C4' C 0.0686(2) 0.5033(2) 0.8158(2) 0.0328(8) Uani 1 1 d . . . . .
H4' H 0.013194 0.467910 0.802490 0.039 Uiso 1 1 calc R U . . .
N5' N 0.13017(16) 0.52076(17) 0.75528(18) 0.0215(5) Uani 1 1 d . . . . .
C6' C 0.1319(2) 0.48327(19) 0.6672(2) 0.0191(6) Uani 1 1 d . . . . .
N7' N 0.20470(17) 0.51241(16) 0.62996(18) 0.0159(6) Uani 1 1 d . . . . .
C8' C 0.2139(2) 0.47480(19) 0.5476(2) 0.0197(6) Uani 1 1 d . . . . .
H8' H 0.266521 0.491104 0.521292 0.024 Uiso 1 1 calc R U . . .
C9' C 0.1512(2) 0.4142(2) 0.4999(2) 0.0235(7) Uani 1 1 d . . . . .
H9' H 0.160102 0.390598 0.441499 0.028 Uiso 1 1 calc R U . . .
C10' C 0.0755(2) 0.3881(2) 0.5378(2) 0.0266(7) Uani 1 1 d . . . . .
H10' H 0.030539 0.347322 0.505205 0.032 Uiso 1 1 calc R U . . .
C11' C 0.0661(2) 0.4222(2) 0.6239(2) 0.0244(7) Uani 1 1 d . . . . .
H11' H 0.015727 0.404397 0.652825 0.029 Uiso 1 1 calc R U . . .
C12' C 0.2459(2) 0.6324(2) 0.9684(2) 0.0240(7) Uani 1 1 d . . . . .
C13' C 0.3202(2) 0.58571(19) 1.0262(2) 0.0229(7) Uani 1 1 d . . . . .
C14' C 0.3706(2) 0.6229(2) 1.1109(2) 0.0239(7) Uani 1 1 d . . . . .
H14' H 0.423818 0.593360 1.149256 0.029 Uiso 1 1 calc R U . . .
C15' C 0.3457(2) 0.7018(2) 1.1410(2) 0.0273(7) Uani 1 1 d . . . . .
C16' C 0.2696(3) 0.7456(2) 1.0831(2) 0.0321(8) Uani 1 1 d . . . . .
H16' H 0.251736 0.799538 1.103354 0.038 Uiso 1 1 calc R U . . .
C17' C 0.2187(2) 0.7122(2) 0.9956(2) 0.0292(7) Uani 1 1 d . . . . .
C18' C 0.3422(2) 0.4956(2) 1.0030(2) 0.0275(7) Uani 1 1 d . . . . .
H18D H 0.402609 0.477501 1.045846 0.041 Uiso 1 1 calc R U . . .
H18E H 0.348330 0.492487 0.936310 0.041 Uiso 1 1 calc R U . . .
H18F H 0.289877 0.458204 1.011563 0.041 Uiso 1 1 calc R U . . .
C19' C 0.3980(3) 0.7368(2) 1.2371(2) 0.0383(9) Uani 1 1 d . . . . .
H19D H 0.374886 0.794452 1.245092 0.057 Uiso 1 1 calc R U . . .
H19E H 0.467292 0.738525 1.240124 0.057 Uiso 1 1 calc R U . . .
H19F H 0.385876 0.700170 1.288404 0.057 Uiso 1 1 calc R U . . .
C20' C 0.1370(3) 0.7619(3) 0.9371(3) 0.0457(10) Uani 1 1 d . . . . .
H20D H 0.123308 0.810834 0.974178 0.069 Uiso 1 1 calc R U . . .
H20E H 0.079806 0.725538 0.920195 0.069 Uiso 1 1 calc R U . . .
H20F H 0.154143 0.781895 0.878376 0.069 Uiso 1 1 calc R U . . .
P3 P 0.68105(6) 0.53505(5) 0.18691(6) 0.02664(19) Uani 1 1 d D . . . .
F1 F 0.6314(8) 0.6090(6) 0.2288(7) 0.061(3) Uani 0.66(3) 1 d D U P A 1
F2 F 0.7036(5) 0.6016(6) 0.1073(6) 0.0552(19) Uani 0.66(3) 1 d D U P A 1
F3 F 0.7279(9) 0.4610(8) 0.1350(9) 0.049(2) Uani 0.66(3) 1 d D U P A 1
F4 F 0.6554(9) 0.4667(7) 0.2566(8) 0.056(3) Uani 0.66(3) 1 d D U P A 1
F5 F 0.7823(5) 0.5541(5) 0.2511(9) 0.061(2) Uani 0.66(3) 1 d D U P A 1
F6 F 0.5796(4) 0.5156(7) 0.1130(6) 0.0393(17) Uani 0.66(3) 1 d D U P A 1
F1A F 0.6204(10) 0.6051(9) 0.2315(8) 0.020(3) Uani 0.34(3) 1 d D U P A 2
F2A F 0.7349(19) 0.6066(9) 0.147(2) 0.073(5) Uani 0.34(3) 1 d D U P A 2
F3A F 0.7445(17) 0.4617(14) 0.158(2) 0.048(4) Uani 0.34(3) 1 d D U P A 2
F4A F 0.6315(19) 0.4643(11) 0.2432(16) 0.044(4) Uani 0.34(3) 1 d D U P A 2
F5A F 0.7603(14) 0.5443(12) 0.2907(15) 0.070(5) Uani 0.34(3) 1 d D U P A 2
F6A F 0.6024(16) 0.5239(12) 0.0962(11) 0.050(4) Uani 0.34(3) 1 d D U P A 2
P4 P 0.78717(6) 0.45698(6) 0.67512(7) 0.0296(2) Uani 1 1 d . . . . .
F7 F 0.84388(14) 0.54108(13) 0.71779(18) 0.0497(6) Uani 1 1 d . . . . .
F8 F 0.84361(14) 0.45442(15) 0.59061(17) 0.0499(6) Uani 1 1 d . . . . .
F9 F 0.73222(13) 0.37132(14) 0.63408(16) 0.0437(6) Uani 1 1 d . . . . .
F10 F 0.73094(15) 0.45722(14) 0.75943(15) 0.0422(5) Uani 1 1 d . . . . .
F11 F 0.87197(13) 0.40050(13) 0.74011(16) 0.0427(5) Uani 1 1 d . . . . .
F12 F 0.70401(14) 0.51203(15) 0.61098(16) 0.0451(5) Uani 1 1 d . . . . .

loop_
_atom_site_aniso_label
_atom_site_aniso_U_11
_atom_site_aniso_U_22
_atom_site_aniso_U_33
_atom_site_aniso_U_23
_atom_site_aniso_U_13
_atom_site_aniso_U_12
Ru1 0.01012(9) 0.01550(10) 0.01510(10) -0.00046(11) -0.00187(7) 0.00019(11)
P1 0.0132(4) 0.0168(4) 0.0193(4) -0.0003(3) -0.0028(3) 0.0020(3)
P2 0.0124(3) 0.0176(4) 0.0170(4) 0.0021(3) -0.0009(3) 0.0004(3)
C1 0.0123(13) 0.0184(15) 0.0167(14) 0.0005(12) 0.0033(11) -0.0027(11)
N2 0.0131(11) 0.0167(12) 0.0157(12) 0.0024(10) -0.0004(9) 0.0020(10)
C3 0.0163(14) 0.0243(16) 0.0207(16) 0.0035(13) -0.0022(12) 0.0054(13)
C4 0.0149(14) 0.0246(16) 0.0184(15) 0.0048(13) -0.0032(11) 0.0019(12)
N5 0.0127(11) 0.0160(13) 0.0151(13) 0.0010(10) -0.0007(10) 0.0001(10)
C6 0.0134(14) 0.0203(15) 0.0165(15) 0.0020(12) 0.0017(12) -0.0047(12)
N7 0.0145(12) 0.0183(13) 0.0163(12) -0.0005(10) 0.0004(10) -0.0001(10)
C8 0.0207(15) 0.0197(15) 0.0192(15) 0.0011(13) 0.0010(12) 0.0025(13)
C9 0.0266(16) 0.0214(16) 0.0260(17) -0.0050(13) 0.0029(14) -0.0028(14)
C10 0.0247(16) 0.0255(17) 0.0223(16) -0.0032(14) -0.0054(13) -0.0066(14)
C11 0.0191(15) 0.0230(16) 0.0172(15) -0.0006(13) -0.0009(12) -0.0008(13)
C12 0.0131(13) 0.0143(14) 0.0205(15) 0.0029(12) -0.0015(11) 0.0038(11)
C13 0.0156(14) 0.0169(15) 0.0209(15) 0.0014(12) -0.0008(11) 0.0034(12)
C14 0.0191(15) 0.0208(15) 0.0245(16) -0.0034(13) 0.0000(12) 0.0039(13)
C15 0.0190(15) 0.0180(16) 0.0359(19) -0.0045(14) -0.0019(13) 0.0041(13)
C16 0.0147(14) 0.0167(15) 0.040(2) 0.0038(14) 0.0006(13) 0.0007(12)
C17 0.0159(14) 0.0157(14) 0.0278(17) 0.0053(12) 0.0021(12) 0.0036(12)
C18 0.0211(15) 0.0232(16) 0.0251(16) 0.0012(13) 0.0045(13) 0.0006(13)
C19 0.0236(17) 0.0297(19) 0.052(2) -0.0140(17) -0.0019(16) -0.0028(15)
C20 0.0237(16) 0.0296(18) 0.0319(18) 0.0047(15) 0.0086(14) -0.0011(14)
C21 0.0173(14) 0.0179(15) 0.0215(16) 0.0004(12) -0.0027(12) 0.0022(12)
C22 0.0186(14) 0.0204(15) 0.0217(16) 0.0057(13) 0.0008(12) 0.0008(13)
C23 0.0174(15) 0.0259(17) 0.0198(16) 0.0014(13) -0.0029(12) 0.0097(13)
C24 0.0210(16) 0.0323(19) 0.0300(18) -0.0011(15) 0.0017(13) 0.0053(14)
C25 0.0214(16) 0.051(2) 0.0322(19) 0.0042(17) 0.0032(14) 0.0049(16)
C26 0.037(2) 0.054(3) 0.0299(19) 0.0011(18) 0.0090(16) 0.0252(19)
C27 0.045(2) 0.0311(19) 0.033(2) -0.0017(16) 0.0068(17) 0.0173(17)
C28 0.0289(17) 0.0288(18) 0.0265(17) 0.0000(14) 0.0024(14) 0.0071(14)
C29 0.0127(13) 0.0189(15) 0.0221(15) -0.0018(12) -0.0031(11) 0.0062(12)
C30 0.0179(14) 0.0190(15) 0.0273(17) -0.0012(13) -0.0034(13) 0.0012(12)
C31 0.0346(18) 0.0270(18) 0.0229(17) -0.0004(14) -0.0036(14) 0.0004(15)
C32 0.0287(17) 0.0331(19) 0.0281(18) -0.0071(15) -0.0121(14) 0.0024(15)
C33 0.0177(12) 0.0205(14) 0.0371(16) -0.0013(19) -0.0060(11) -0.0002(17)
C34 0.0155(13) 0.0197(19) 0.0297(15) 0.0010(13) -0.0020(11) 0.0040(12)
C35 0.0208(12) 0.0163(14) 0.0188(12) 0.0014(14) 0.0038(10) 0.0001(15)
C36 0.0184(14) 0.0256(18) 0.0206(15) 0.0051(12) 0.0009(11) -0.0035(12)
C37 0.0338(18) 0.0267(17) 0.0183(15) 0.0022(13) -0.0010(13) -0.0069(15)
C38 0.0392(19) 0.0201(16) 0.0208(16) 0.0003(13) 0.0078(14) 0.0016(15)
C39 0.0284(17) 0.0243(17) 0.0215(16) 0.0054(13) 0.0070(13) 0.0027(14)
C40 0.0214(12) 0.0187(14) 0.0203(13) 0.0042(16) 0.0022(10) 0.0007(16)
C41 0.0131(13) 0.0211(15) 0.0183(14) 0.0013(12) 0.0027(11) -0.0009(12)
C42 0.0169(14) 0.0202(14) 0.0182(14) 0.0003(12) 0.0038(11) -0.0004(12)
C43 0.0172(14) 0.0294(17) 0.0244(16) -0.0001(14) 0.0008(12) 0.0042(13)
C44 0.0181(15) 0.035(2) 0.0322(19) -0.0036(15) -0.0024(14) -0.0099(15)
C45 0.0272(17) 0.0203(17) 0.0374(19) -0.0031(14) 0.0006(14) -0.0070(14)
C46 0.0215(15) 0.0193(16) 0.0309(18) 0.0031(13) 0.0004(13) 0.0005(13)
C1' 0.0126(13) 0.0241(14) 0.0184(14) 0.0015(12) -0.0034(11) 0.0020(12)
N2' 0.0157(11) 0.0339(18) 0.0210(12) -0.0024(11) 0.0013(9) -0.0038(11)
C3' 0.0197(16) 0.061(3) 0.0305(19) -0.0044(18) 0.0098(14) -0.0107(17)
C4' 0.0178(15) 0.049(2) 0.0326(19) -0.0083(17) 0.0085(14) -0.0113(15)
N5' 0.0126(12) 0.0277(14) 0.0227(13) -0.0015(11) 0.0007(10) -0.0019(11)
C6' 0.0123(13) 0.0215(16) 0.0213(15) -0.0003(12) -0.0006(12) 0.0007(12)
N7' 0.0108(12) 0.0164(13) 0.0180(13) 0.0013(10) -0.0017(10) 0.0019(10)
C8' 0.0166(14) 0.0197(15) 0.0201(15) 0.0029(12) -0.0014(12) 0.0027(12)
C9' 0.0217(16) 0.0205(16) 0.0244(16) -0.0047(13) -0.0028(13) 0.0008(13)
C10' 0.0171(15) 0.0215(17) 0.0345(19) -0.0054(14) -0.0079(13) -0.0022(13)
C11' 0.0120(14) 0.0265(17) 0.0319(18) 0.0003(14) -0.0007(13) -0.0025(13)
C12' 0.0195(14) 0.037(2) 0.0154(14) -0.0006(12) 0.0031(11) -0.0035(13)
C13' 0.0185(14) 0.031(2) 0.0214(14) 0.0010(12) 0.0087(12) -0.0070(12)
C14' 0.0214(14) 0.033(2) 0.0169(13) 0.0057(13) 0.0035(11) -0.0052(14)
C15' 0.0333(17) 0.0315(18) 0.0167(15) 0.0024(14) 0.0049(13) -0.0119(15)
C16' 0.045(2) 0.0287(18) 0.0228(17) 0.0010(14) 0.0091(15) -0.0012(16)
C17' 0.0309(17) 0.036(2) 0.0205(16) 0.0024(15) 0.0048(14) 0.0000(15)
C18' 0.0258(16) 0.0332(18) 0.0231(16) -0.0027(14) 0.0047(13) -0.0033(14)
C19' 0.058(2) 0.0311(19) 0.0216(17) 0.0027(15) 0.0008(16) -0.0162(18)
C20' 0.050(2) 0.052(2) 0.029(2) -0.0008(18) -0.0021(17) 0.018(2)
P3 0.0226(4) 0.0227(4) 0.0309(5) 0.0003(4) -0.0015(3) -0.0024(3)
F1 0.075(5) 0.039(4) 0.073(5) -0.031(4) 0.022(3) -0.011(4)
F2 0.042(3) 0.060(4) 0.066(4) 0.040(3) 0.017(2) 0.010(3)
F3 0.028(4) 0.049(3) 0.070(5) -0.019(3) 0.014(4) 0.001(2)
F4 0.071(5) 0.046(4) 0.050(4) 0.023(3) 0.014(3) 0.001(3)
F5 0.038(3) 0.044(3) 0.079(5) -0.001(3) -0.029(3) -0.011(2)
F6 0.020(2) 0.054(3) 0.040(3) -0.015(3) -0.0007(18) 0.0003(19)
F1A 0.020(4) 0.021(5) 0.019(4) 0.003(4) 0.003(3) 0.001(4)
F2A 0.098(11) 0.035(5) 0.113(11) -0.011(7) 0.077(9) -0.017(7)
F3A 0.035(8) 0.034(6) 0.077(11) -0.003(6) 0.014(7) 0.013(6)
F4A 0.077(10) 0.024(5) 0.041(7) -0.002(4) 0.032(7) -0.004(5)
F5A 0.057(7) 0.056(7) 0.073(8) -0.023(6) -0.033(6) 0.008(5)
F6A 0.075(9) 0.043(6) 0.020(5) 0.000(4) -0.016(6) 0.030(7)
P4 0.0146(4) 0.0270(5) 0.0448(5) -0.0074(4) 0.0017(4) 0.0011(3)
F7 0.0279(11) 0.0274(11) 0.0869(18) -0.0119(11) -0.0010(11) -0.0029(9)
F8 0.0301(11) 0.0598(15) 0.0647(15) -0.0014(12) 0.0211(10) 0.0069(11)
F9 0.0212(10) 0.0427(13) 0.0651(14) -0.0284(11) 0.0054(9) -0.0071(9)
F10 0.0376(11) 0.0454(13) 0.0436(12) -0.0104(11) 0.0093(10) 0.0006(10)
F11 0.0217(10) 0.0311(11) 0.0673(15) 0.0011(10) -0.0067(10) -0.0002(9)
F12 0.0243(10) 0.0521(14) 0.0559(14) 0.0046(11) 0.0028(9) 0.0125(10)

loop_
_atom_type_symbol
_atom_type_description
_atom_type_scat_dispersion_real
_atom_type_scat_dispersion_imag
_atom_type_scat_source
C C 0.0033 0.0016 'International Tables Vol C Tables 4.2.6.8 and 6.1.1.4'
H H 0.0000 0.0000 'International Tables Vol C Tables 4.2.6.8 and 6.1.1.4'
N N 0.0061 0.0033 'International Tables Vol C Tables 4.2.6.8 and 6.1.1.4'
F F 0.0171 0.0103 'International Tables Vol C Tables 4.2.6.8 and 6.1.1.4'
P P 0.1023 0.0942 'International Tables Vol C Tables 4.2.6.8 and 6.1.1.4'
Ru Ru -1.2594 0.8363 'International Tables Vol C Tables 4.2.6.8 and 6.1.1.4'

loop_
_geom_angle_atom_site_label_1
_geom_angle_atom_site_label_2
_geom_angle_atom_site_label_3
_geom_angle
C1 Ru1 C1' 93.57(11)
C1 Ru1 N7' 93.33(11)
C1' Ru1 N7' 77.60(11)
C1 Ru1 N7 77.89(10)
C1' Ru1 N7 90.68(11)
N7' Ru1 N7 164.98(10)
C1 Ru1 P1 171.88(8)
C1' Ru1 P1 94.04(8)
N7' Ru1 P1 91.05(6)
N7 Ru1 P1 99.21(7)
C1 Ru1 P2 91.84(8)
C1' Ru1 P2 172.80(9)
N7' Ru1 P2 106.83(7)
N7 Ru1 P2 85.82(7)
P1 Ru1 P2 80.35(3)
C23 P1 C21 104.43(14)
C23 P1 C29 98.93(13)
C21 P1 C29 102.84(14)
C23 P1 Ru1 123.64(11)
C21 P1 Ru1 106.89(10)
C29 P1 Ru1 117.71(10)
C41 P2 C35 103.53(13)
C41 P2 C22 104.28(14)
C35 P2 C22 98.82(14)
C41 P2 Ru1 110.62(9)
C35 P2 Ru1 127.91(11)
C22 P2 Ru1 109.04(10)
N2 C1 N5 103.5(2)
N2 C1 Ru1 142.2(2)
N5 C1 Ru1 114.3(2)
C1 N2 C3 110.4(2)
C1 N2 C12 127.1(2)
C3 N2 C12 122.4(2)
C4 C3 N2 107.9(3)
C4 C3 H3 126.1
N2 C3 H3 126.1
C3 C4 N5 106.1(2)
C3 C4 H4 127.0
N5 C4 H4 127.0
C1 N5 C4 112.2(2)
C1 N5 C6 118.6(3)
C4 N5 C6 129.1(3)
N7 C6 N5 113.9(3)
N7 C6 C11 123.2(3)
N5 C6 C11 122.8(3)
C6 N7 C8 116.9(2)
C6 N7 Ru1 115.14(19)
C8 N7 Ru1 127.89(19)
N7 C8 C9 123.3(3)
N7 C8 H8 118.4
C9 C8 H8 118.4
C8 C9 C10 118.9(3)
C8 C9 H9 120.6
C10 C9 H9 120.6
C11 C10 C9 119.6(3)
C11 C10 H10 120.2
C9 C10 H10 120.2
C10 C11 C6 118.2(3)
C10 C11 H11 120.9
C6 C11 H11 120.9
C13 C12 C17 121.9(3)
C13 C12 N2 118.9(2)
C17 C12 N2 119.1(3)
C12 C13 C14 117.9(3)
C12 C13 C18 122.2(3)
C14 C13 C18 119.9(3)
C15 C14 C13 122.4(3)
C15 C14 H14 118.8
C13 C14 H14 118.8
C14 C15 C16 117.9(3)
C14 C15 C19 121.9(3)
C16 C15 C19 120.1(3)
C17 C16 C15 122.5(3)
C17 C16 H16 118.7
C15 C16 H16 118.7
C16 C17 C12 117.2(3)
C16 C17 C20 119.8(3)
C12 C17 C20 123.0(3)
C13 C18 H18A 109.5
C13 C18 H18B 109.5
H18A C18 H18B 109.5
C13 C18 H18C 109.5
H18A C18 H18C 109.5
H18B C18 H18C 109.5
C15 C19 H19A 109.5
C15 C19 H19B 109.5
H19A C19 H19B 109.5
C15 C19 H19C 109.5
H19A C19 H19C 109.5
H19B C19 H19C 109.5
C17 C20 H20A 109.5
C17 C20 H20B 109.5
H20A C20 H20B 109.5
C17 C20 H20C 109.5
H20A C20 H20C 109.5
H20B C20 H20C 109.5
C22 C21 P1 108.5(2)
C22 C21 H21A 110.0
P1 C21 H21A 110.0
C22 C21 H21B 110.0
P1 C21 H21B 110.0
H21A C21 H21B 108.4
C21 C22 P2 113.5(2)
C21 C22 H22A 108.9
P2 C22 H22A 108.9
C21 C22 H22B 108.9
P2 C22 H22B 108.9
H22A C22 H22B 107.7
C28 C23 C24 118.1(3)
C28 C23 P1 122.6(3)
C24 C23 P1 119.3(2)
C25 C24 C23 121.2(3)
C25 C24 H24 119.4
C23 C24 H24 119.4
C24 C25 C26 119.8(4)
C24 C25 H25 120.1
C26 C25 H25 120.1
C27 C26 C25 119.8(3)
C27 C26 H26 120.1
C25 C26 H26 120.1
C26 C27 C28 121.0(4)
C26 C27 H27 119.5
C28 C27 H27 119.5
C27 C28 C23 120.1(3)
C27 C28 H28 119.9
C23 C28 H28 119.9
C30 C29 C34 117.9(3)
C30 C29 P1 122.1(2)
C34 C29 P1 119.9(2)
C29 C30 C31 120.7(3)
C29 C30 H30 119.6
C31 C30 H30 119.6
C32 C31 C30 120.4(3)
C32 C31 H31 119.8
C30 C31 H31 119.8
C31 C32 C33 120.0(3)
C31 C32 H32 120.0
C33 C32 H32 120.0
C32 C33 C34 119.6(3)
C32 C33 H33 120.2
C34 C33 H33 120.2
C33 C34 C29 121.4(3)
C33 C34 H34 119.3
C29 C34 H34 119.3
C40 C35 C36 117.8(3)
C40 C35 P2 124.4(2)
C36 C35 P2 117.7(2)
C37 C36 C35 121.0(3)
C37 C36 H36 119.5
C35 C36 H36 119.5
C36 C37 C38 119.9(3)
C36 C37 H37 120.0
C38 C37 H37 120.0
C39 C38 C37 120.1(3)
C39 C38 H38 119.9
C37 C38 H38 119.9
C38 C39 C40 119.6(3)
C38 C39 H39 120.2
C40 C39 H39 120.2
C39 C40 C35 121.5(3)
C39 C40 H40 119.3
C35 C40 H40 119.3
C42 C41 C46 118.4(3)
C42 C41 P2 120.1(2)
C46 C41 P2 121.3(2)
C43 C42 C41 121.0(3)
C43 C42 H42 119.5
C41 C42 H42 119.5
C44 C43 C42 119.9(3)
C44 C43 H43 120.1
C42 C43 H43 120.1
C45 C44 C43 120.0(3)
C45 C44 H44 120.0
C43 C44 H44 120.0
C44 C45 C46 120.6(3)
C44 C45 H45 119.7
C46 C45 H45 119.7
C45 C46 C41 120.2(3)
C45 C46 H46 119.9
C41 C46 H46 119.9
N2' C1' N5' 103.5(2)
N2' C1' Ru1 142.7(2)
N5' C1' Ru1 113.7(2)
C1' N2' C3' 110.5(2)
C1' N2' C12' 130.3(2)
C3' N2' C12' 118.5(3)
C4' C3' N2' 108.3(3)
C4' C3' H3' 125.9
N2' C3' H3' 125.9
C3' C4' N5' 105.6(3)
C3' C4' H4' 127.2
N5' C4' H4' 127.2
C1' N5' C4' 112.1(3)
C1' N5' C6' 119.0(2)
C4' N5' C6' 128.4(3)
N7' C6' C11' 124.2(3)
N7' C6' N5' 112.8(3)
C11' C6' N5' 123.0(3)
C6' N7' C8' 115.7(3)
C6' N7' Ru1 116.0(2)
C8' N7' Ru1 128.3(2)
N7' C8' C9' 123.6(3)
N7' C8' H8' 118.2
C9' C8' H8' 118.2
C8' C9' C10' 119.3(3)
C8' C9' H9' 120.3
C10' C9' H9' 120.3
C9' C10' C11' 118.8(3)
C9' C10' H10' 120.6
C11' C10' H10' 120.6
C10' C11' C6' 118.3(3)
C10' C11' H11' 120.8
C6' C11' H11' 120.8
C17' C12' C13' 122.0(3)
C17' C12' N2' 119.2(3)
C13' C12' N2' 118.1(3)
C14' C13' C12' 117.9(3)
C14' C13' C18' 119.8(3)
C12' C13' C18' 122.2(3)
C15' C14' C13' 121.9(3)
C15' C14' H14' 119.0
C13' C14' H14' 119.0
C14' C15' C16' 118.6(3)
C14' C15' C19' 120.0(3)
C16' C15' C19' 121.3(3)
C15' C16' C17' 121.6(3)
C15' C16' H16' 119.2
C17' C16' H16' 119.2
C12' C17' C16' 117.8(3)
C12' C17' C20' 123.1(3)
C16' C17' C20' 119.1(3)
C13' C18' H18D 109.5
C13' C18' H18E 109.5
H18D C18' H18E 109.5
C13' C18' H18F 109.5
H18D C18' H18F 109.5
H18E C18' H18F 109.5
C15' C19' H19D 109.5
C15' C19' H19E 109.5
H19D C19' H19E 109.5
C15' C19' H19F 109.5
H19D C19' H19F 109.5
H19E C19' H19F 109.5
C17' C20' H20D 109.5
C17' C20' H20E 109.5
H20D C20' H20E 109.5
C17' C20' H20F 109.5
H20D C20' H20F 109.5
H20E C20' H20F 109.5
F6A P3 F2A 95.7(8)
F1 P3 F5 94.2(5)
F1 P3 F4 94.2(6)
F5 P3 F4 94.3(5)
F6A P3 F3A 92.7(10)
F2A P3 F3A 94.0(12)
F1 P3 F3 175.3(6)
F5 P3 F3 89.1(5)
F4 P3 F3 88.9(7)
F1 P3 F6 88.6(5)
F5 P3 F6 175.5(4)
F4 P3 F6 89.0(5)
F3 P3 F6 88.0(5)
F6A P3 F1A 93.4(8)
F2A P3 F1A 90.5(8)
F3A P3 F1A 172.1(12)
F6A P3 F4A 91.4(10)
F2A P3 F4A 172.3(10)
F3A P3 F4A 88.4(12)
F1A P3 F4A 86.3(9)
F1 P3 F2 88.4(5)
F5 P3 F2 89.1(3)
F4 P3 F2 175.5(5)
F3 P3 F2 88.3(6)
F6 P3 F2 87.4(3)
F6A P3 F5A 175.3(7)
F2A P3 F5A 88.5(7)
F3A P3 F5A 89.1(9)
F1A P3 F5A 84.4(7)
F4A P3 F5A 84.3(10)
F12 P4 F10 89.86(12)
F12 P4 F7 90.96(12)
F10 P4 F7 90.41(13)
F12 P4 F9 90.42(12)
F10 P4 F9 89.48(12)
F7 P4 F9 178.62(13)
F12 P4 F8 90.88(12)
F10 P4 F8 178.70(14)
F7 P4 F8 90.65(13)
F9 P4 F8 89.44(12)
F12 P4 F11 179.72(14)
F10 P4 F11 90.32(12)
F7 P4 F11 89.26(11)
F9 P4 F11 89.36(11)
F8 P4 F11 88.94(12)

loop_
_geom_bond_atom_site_label_1
_geom_bond_atom_site_label_2
_geom_bond_distance
Ru1 C1 2.029(3)
Ru1 C1' 2.036(3)
Ru1 N7' 2.097(3)
Ru1 N7 2.102(2)
Ru1 P1 2.4097(8)
Ru1 P2 2.4446(8)
P1 C23 1.828(3)
P1 C21 1.834(3)
P1 C29 1.846(3)
P2 C41 1.836(3)
P2 C35 1.840(3)
P2 C22 1.844(3)
C1 N2 1.366(4)
C1 N5 1.372(4)
N2 C3 1.404(3)
N2 C12 1.456(4)
C3 C4 1.335(4)
C3 H3 0.9500
C4 N5 1.386(4)
C4 H4 0.9500
N5 C6 1.392(4)
C6 N7 1.352(4)
C6 C11 1.395(4)
N7 C8 1.352(4)
C8 C9 1.373(4)
C8 H8 0.9500
C9 C10 1.387(4)
C9 H9 0.9500
C10 C11 1.374(4)
C10 H10 0.9500
C11 H11 0.9500
C12 C13 1.385(4)
C12 C17 1.409(4)
C13 C14 1.399(4)
C13 C18 1.500(4)
C14 C15 1.375(4)
C14 H14 0.9500
C15 C16 1.392(5)
C15 C19 1.505(4)
C16 C17 1.390(4)
C16 H16 0.9500
C17 C20 1.497(4)
C18 H18A 0.9800
C18 H18B 0.9800
C18 H18C 0.9800
C19 H19A 0.9800
C19 H19B 0.9800
C19 H19C 0.9800
C20 H20A 0.9800
C20 H20B 0.9800
C20 H20C 0.9800
C21 C22 1.531(4)
C21 H21A 0.9900
C21 H21B 0.9900
C22 H22A 0.9900
C22 H22B 0.9900
C23 C28 1.393(5)
C23 C24 1.403(5)
C24 C25 1.379(5)
C24 H24 0.9500
C25 C26 1.385(6)
C25 H25 0.9500
C26 C27 1.372(6)
C26 H26 0.9500
C27 C28 1.389(5)
C27 H27 0.9500
C28 H28 0.9500
C29 C30 1.390(4)
C29 C34 1.402(4)
C30 C31 1.397(4)
C30 H30 0.9500
C31 C32 1.375(5)
C31 H31 0.9500
C32 C33 1.386(5)
C32 H32 0.9500
C33 C34 1.389(4)
C33 H33 0.9500
C34 H34 0.9500
C35 C40 1.388(4)
C35 C36 1.404(4)
C36 C37 1.381(4)
C36 H36 0.9500
C37 C38 1.384(5)
C37 H37 0.9500
C38 C39 1.384(4)
C38 H38 0.9500
C39 C40 1.386(4)
C39 H39 0.9500
C40 H40 0.9500
C41 C42 1.393(4)
C41 C46 1.400(4)
C42 C43 1.385(4)
C42 H42 0.9500
C43 C44 1.381(5)
C43 H43 0.9500
C44 C45 1.378(5)
C44 H44 0.9500
C45 C46 1.385(4)
C45 H45 0.9500
C46 H46 0.9500
C1' N2' 1.363(4)
C1' N5' 1.371(4)
N2' C3' 1.400(4)
N2' C12' 1.458(4)
C3' C4' 1.334(5)
C3' H3' 0.9500
C4' N5' 1.396(4)
C4' H4' 0.9500
N5' C6' 1.398(4)
C6' N7' 1.352(4)
C6' C11' 1.386(4)
N7' C8' 1.352(4)
C8' C9' 1.377(4)
C8' H8' 0.9500
C9' C10' 1.379(5)
C9' H9' 0.9500
C10' C11' 1.380(5)
C10' H10' 0.9500
C11' H11' 0.9500
C12' C17' 1.395(5)
C12' C13' 1.395(4)
C13' C14' 1.390(4)
C13' C18' 1.504(4)
C14' C15' 1.386(5)
C14' H14' 0.9500
C15' C16' 1.389(5)
C15' C19' 1.512(4)
C16' C17' 1.399(5)
C16' H16' 0.9500
C17' C20' 1.492(5)
C18' H18D 0.9800
C18' H18E 0.9800
C18' H18F 0.9800
C19' H19D 0.9800
C19' H19E 0.9800
C19' H19F 0.9800
C20' H20D 0.9800
C20' H20E 0.9800
C20' H20F 0.9800
P3 F6A 1.521(13)
P3 F2A 1.544(11)
P3 F1 1.551(8)
P3 F5 1.554(6)
P3 F4 1.566(8)
P3 F3A 1.579(14)
P3 F3 1.608(8)
P3 F6 1.615(6)
P3 F1A 1.620(11)
P3 F4A 1.627(14)
P3 F2 1.633(5)
P3 F5A 1.656(12)
P4 F12 1.582(2)
P4 F10 1.596(2)
P4 F7 1.597(2)
P4 F9 1.601(2)
P4 F8 1.601(2)
P4 F11 1.614(2)

loop_
_geom_torsion_atom_site_label_1
_geom_torsion_atom_site_label_2
_geom_torsion_atom_site_label_3
_geom_torsion_atom_site_label_4
_geom_torsion
N5 C1 N2 C3 -0.4(3)
Ru1 C1 N2 C3 179.7(3)
N5 C1 N2 C12 -177.7(2)
Ru1 C1 N2 C12 2.4(5)
C1 N2 C3 C4 0.0(3)
C12 N2 C3 C4 177.5(3)
N2 C3 C4 N5 0.4(3)
N2 C1 N5 C4 0.7(3)
Ru1 C1 N5 C4 -179.42(19)
N2 C1 N5 C6 -176.9(2)
Ru1 C1 N5 C6 3.0(3)
C3 C4 N5 C1 -0.7(3)
C3 C4 N5 C6 176.6(3)
C1 N5 C6 N7 -1.0(4)
C4 N5 C6 N7 -178.2(3)
C1 N5 C6 C11 176.2(3)
C4 N5 C6 C11 -0.9(5)
N5 C6 N7 C8 175.6(3)
C11 C6 N7 C8 -1.6(4)
N5 C6 N7 Ru1 -1.4(3)
C11 C6 N7 Ru1 -178.6(2)
C6 N7 C8 C9 1.7(4)
Ru1 N7 C8 C9 178.2(2)
N7 C8 C9 C10 -0.4(5)
C8 C9 C10 C11 -1.0(5)
C9 C10 C11 C6 1.1(5)
N7 C6 C11 C10 0.3(5)
N5 C6 C11 C10 -176.7(3)
C1 N2 C12 C13 94.5(3)
C3 N2 C12 C13 -82.5(3)
C1 N2 C12 C17 -89.3(3)
C3 N2 C12 C17 93.8(3)
C17 C12 C13 C14 4.1(4)
N2 C12 C13 C14 -179.7(2)
C17 C12 C13 C18 -175.0(3)
N2 C12 C13 C18 1.1(4)
C12 C13 C14 C15 -0.5(4)
C18 C13 C14 C15 178.7(3)
C13 C14 C15 C16 -2.9(5)
C13 C14 C15 C19 177.0(3)
C14 C15 C16 C17 2.8(5)
C19 C15 C16 C17 -177.1(3)
C15 C16 C17 C12 0.6(4)
C15 C16 C17 C20 -179.0(3)
C13 C12 C17 C16 -4.1(4)
N2 C12 C17 C16 179.7(2)
C13 C12 C17 C20 175.5(3)
N2 C12 C17 C20 -0.7(4)
C23 P1 C21 C22 -176.57(19)
C29 P1 C21 C22 -73.7(2)
Ru1 P1 C21 C22 50.9(2)
P1 C21 C22 P2 -44.7(3)
C41 P2 C22 C21 -99.4(2)
C35 P2 C22 C21 154.1(2)
Ru1 P2 C22 C21 18.8(2)
C21 P1 C23 C28 -6.0(3)
C29 P1 C23 C28 -111.8(3)
Ru1 P1 C23 C28 116.1(2)
C21 P1 C23 C24 171.8(2)
C29 P1 C23 C24 66.0(3)
Ru1 P1 C23 C24 -66.1(3)
C28 C23 C24 C25 1.0(5)
P1 C23 C24 C25 -177.0(3)
C23 C24 C25 C26 -0.9(5)
C24 C25 C26 C27 -0.2(5)
C25 C26 C27 C28 1.1(5)
C26 C27 C28 C23 -1.0(5)
C24 C23 C28 C27 -0.1(5)
P1 C23 C28 C27 177.8(2)
C23 P1 C29 C30 102.2(3)
C21 P1 C29 C30 -4.9(3)
Ru1 P1 C29 C30 -122.1(2)
C23 P1 C29 C34 -74.2(3)
C21 P1 C29 C34 178.7(2)
Ru1 P1 C29 C34 61.6(2)
C34 C29 C30 C31 -0.2(4)
P1 C29 C30 C31 -176.6(2)
C29 C30 C31 C32 0.6(5)
C30 C31 C32 C33 -0.4(5)
C31 C32 C33 C34 -0.3(5)
C32 C33 C34 C29 0.7(5)
C30 C29 C34 C33 -0.5(4)
P1 C29 C34 C33 176.0(2)
C41 P2 C35 C40 5.5(3)
C22 P2 C35 C40 112.6(3)
Ru1 P2 C35 C40 -124.8(3)
C41 P2 C35 C36 -175.9(2)
C22 P2 C35 C36 -68.8(3)
Ru1 P2 C35 C36 53.8(3)
C40 C35 C36 C37 3.6(5)
P2 C35 C36 C37 -175.1(2)
C35 C36 C37 C38 -1.8(5)
C36 C37 C38 C39 -1.5(5)
C37 C38 C39 C40 2.8(5)
C38 C39 C40 C35 -0.9(5)
C36 C35 C40 C39 -2.2(5)
P2 C35 C40 C39 176.4(3)
C35 P2 C41 C42 -60.5(3)
C22 P2 C41 C42 -163.5(2)
Ru1 P2 C41 C42 79.4(2)
C35 P2 C41 C46 124.1(3)
C22 P2 C41 C46 21.2(3)
Ru1 P2 C41 C46 -95.9(2)
C46 C41 C42 C43 -2.4(4)
P2 C41 C42 C43 -177.8(2)
C41 C42 C43 C44 2.1(5)
C42 C43 C44 C45 -0.6(5)
C43 C44 C45 C46 -0.7(5)
C44 C45 C46 C41 0.4(5)
C42 C41 C46 C45 1.1(5)
P2 C41 C46 C45 176.5(2)
N5' C1' N2' C3' -1.0(3)
Ru1 C1' N2' C3' 176.1(3)
N5' C1' N2' C12' 169.3(3)
Ru1 C1' N2' C12' -13.6(6)
C1' N2' C3' C4' 0.6(4)
C12' N2' C3' C4' -171.0(3)
N2' C3' C4' N5' 0.2(4)
N2' C1' N5' C4' 1.2(3)
Ru1 C1' N5' C4' -176.9(2)
N2' C1' N5' C6' -172.0(3)
Ru1 C1' N5' C6' 9.9(3)
C3' C4' N5' C1' -0.9(4)
C3' C4' N5' C6' 171.5(3)
C1' N5' C6' N7' -4.8(4)
C4' N5' C6' N7' -176.7(3)
C1' N5' C6' C11' 174.8(3)
C4' N5' C6' C11' 2.8(5)
C11' C6' N7' C8' -3.4(4)
N5' C6' N7' C8' 176.1(2)
C11' C6' N7' Ru1 177.9(2)
N5' C6' N7' Ru1 -2.6(3)
C6' N7' C8' C9' 3.7(4)
Ru1 N7' C8' C9' -177.7(2)
N7' C8' C9' C10' -1.4(5)
C8' C9' C10' C11' -1.5(5)
C9' C10' C11' C6' 1.8(4)
N7' C6' C11' C10' 0.7(5)
N5' C6' C11' C10' -178.7(3)
C1' N2' C12' C17' 109.1(4)
C3' N2' C12' C17' -81.2(4)
C1' N2' C12' C13' -80.3(4)
C3' N2' C12' C13' 89.4(4)
C17' C12' C13' C14' -3.2(4)
N2' C12' C13' C14' -173.5(3)
C17' C12' C13' C18' 172.7(3)
N2' C12' C13' C18' 2.4(4)
C12' C13' C14' C15' 3.6(4)
C18' C13' C14' C15' -172.4(3)
C13' C14' C15' C16' -1.8(5)
C13' C14' C15' C19' 175.5(3)
C14' C15' C16' C17' -0.4(5)
C19' C15' C16' C17' -177.7(3)
C13' C12' C17' C16' 1.0(5)
N2' C12' C17' C16' 171.3(3)
C13' C12' C17' C20' -177.4(3)
N2' C12' C17' C20' -7.2(5)
C15' C16' C17' C12' 0.8(5)
C15' C16' C17' C20' 179.4(3)
